data_4307755
loop_
_publ_author_name
'M'hamed Chahma'
'Nasser Hassan'
'Antonio Alberola'
'Helen Stoeckli-Evans'
'Melanie Pilkington'

_publ_section_title
;
Preparation and Coordination Complex of the First Imine-Bridged
Tetrathiafulvalene-Pyridine Donor Ligand
;
_journal_name_full 'Inorganic Chemistry'
_journal_page_first 3807
_journal_page_last 3809
_journal_paper_doi 10.1021/ic062257p
_journal_volume 46
_journal_year 2007
_chemical_formula_moiety 'C22 H10 Cu F12 N2 O4 S4'
_chemical_formula_sum 'C22 H10 Cu F12 N2 O4 S4'
_chemical_formula_weight 786.10
_chemical_name_systematic
; 
 ? 
;
_space_group_IT_number 14
_symmetry_cell_setting monoclinic
_symmetry_space_group_name_Hall '-P 2ybc'
_symmetry_space_group_name_H-M 'P 1 21/c 1'
_atom_sites_solution_hydrogens geom
_atom_sites_solution_primary direct
_atom_sites_solution_secondary difmap
_audit_creation_method SHELXL-97
_cell_angle_alpha 90.00
_cell_angle_beta 91.538(4)
_cell_angle_gamma 90.00
_cell_formula_units_Z 4
_cell_length_a 11.0069(5)
_cell_length_b 23.6983(15)
_cell_length_c 10.9874(5)
_cell_measurement_reflns_used 20045
_cell_measurement_temperature 173(2)
_cell_measurement_theta_max 29.53
_cell_measurement_theta_min 1.72
_cell_volume 2865.0(3)
_computing_cell_refinement 'X-Area V1.26'
_computing_data_collection 'X-Area V1.26 (STOE, 2005)'
_computing_data_reduction 'X-RED32 V1.26 (STOE, 2005)'
_computing_molecular_graphics 'PLATON  (Spek, 2003)'
_computing_publication_material SHELXL-97
_computing_structure_refinement 'SHELXL-97 (Sheldrick, 1997)'
_computing_structure_solution 'SHELXS-97 (Sheldrick, 1990)'
_diffrn_ambient_temperature 173(2)
_diffrn_measured_fraction_theta_full 0.996
_diffrn_measured_fraction_theta_max 0.979
_diffrn_measurement_device_type 'STOE IPDS-2'
_diffrn_measurement_method 'phi + omega scans'
_diffrn_radiation_monochromator graphite
_diffrn_radiation_source 'fine-focus sealed tube'
_diffrn_radiation_type MoK\a
_diffrn_radiation_wavelength 0.71073
_diffrn_reflns_av_R_equivalents 0.0624
_diffrn_reflns_av_sigmaI/netI 0.0516
_diffrn_reflns_limit_h_max 14
_diffrn_reflns_limit_h_min -15
_diffrn_reflns_limit_k_max 32
_diffrn_reflns_limit_k_min -32
_diffrn_reflns_limit_l_max 15
_diffrn_reflns_limit_l_min -13
_diffrn_reflns_number 32355
_diffrn_reflns_theta_full 25.00
_diffrn_reflns_theta_max 29.29
_diffrn_reflns_theta_min 1.72
_diffrn_standards_decay_% 0
_diffrn_standards_number 0
_exptl_absorpt_coefficient_mu 1.166
_exptl_absorpt_correction_T_max 0.8419
_exptl_absorpt_correction_T_min 0.6954
_exptl_absorpt_correction_type multi-scan
_exptl_absorpt_process_details 'MULscanABS in PLATON (Spek, 2003)'
_exptl_crystal_colour black
_exptl_crystal_density_diffrn 1.822
_exptl_crystal_density_meas ?
_exptl_crystal_density_method 'not measured'
_exptl_crystal_description plate
_exptl_crystal_F_000 1556
_exptl_crystal_size_max 0.45
_exptl_crystal_size_mid 0.27
_exptl_crystal_size_min 0.05
_refine_diff_density_max 0.445
_refine_diff_density_min -0.525
_refine_diff_density_rms 0.065
_refine_ls_extinction_method none
_refine_ls_goodness_of_fit_ref 1.008
_refine_ls_hydrogen_treatment constr
_refine_ls_matrix_type full
_refine_ls_number_parameters 434
_refine_ls_number_reflns 7665
_refine_ls_number_restraints 0
_refine_ls_restrained_S_all 1.008
_refine_ls_R_factor_all 0.0744
_refine_ls_R_factor_gt 0.0427
_refine_ls_shift/su_max 0.002
_refine_ls_shift/su_mean <0.001
_refine_ls_structure_factor_coef Fsqd
_refine_ls_weighting_details 'calc w=1/[\s^2^(Fo^2^)+(0.0428P)^2^] where P=(Fo^2^+2Fc^2^)/3'
_refine_ls_weighting_scheme calc
_refine_ls_wR_factor_gt 0.0829
_refine_ls_wR_factor_ref 0.0912
_reflns_number_gt 5290
_reflns_number_total 7665
_reflns_threshold_expression I>2sigma(I)
_cod_data_source_file ic062257p-file001.cif
_cod_data_source_block mel-5
_cod_depositor_comments
;
The following automatic conversions were performed:

'_exptl_crystal_density_meas' value 'none' was changed to '?' - the
value is perceived as not measured.

Automatic conversion script
Id: cif_fix_values 3008 2015-01-20 13:52:24Z robertas 
;
_cod_original_sg_symbol_H-M 'P 21/c'
_cod_database_code 4307755

loop_
_symmetry_equiv_pos_site_id
_symmetry_equiv_pos_as_xyz
1 x,y,z
2 -x,1/2+y,1/2-z
3 -x,-y,-z
4 x,1/2-y,1/2+z

loop_
_atom_site_aniso_label
_atom_site_aniso_U_11
_atom_site_aniso_U_22
_atom_site_aniso_U_33
_atom_site_aniso_U_23
_atom_site_aniso_U_13
_atom_site_aniso_U_12
Cu1 0.0230(2) 0.0290(1) 0.0271(1) -0.0003(1) -0.0005(1) 0.0004(1)
S1 0.0403(4) 0.0375(3) 0.0286(3) -0.0070(3) -0.0090(3) 0.0046(3)
S2 0.0411(4) 0.0434(4) 0.0338(3) -0.0034(3) -0.0141(3) -0.0015(3)
S3 0.0478(5) 0.0472(4) 0.0336(3) 0.0021(3) -0.0070(3) 0.0037(3)
S4 0.0473(5) 0.0419(4) 0.0435(4) -0.0110(3) -0.0096(3) 0.0051(3)
F1 0.0433(11) 0.0434(9) 0.0863(14) 0.0137(9) 0.0241(10) 0.0173(8)
F2 0.0299(10) 0.1059(17) 0.0769(14) -0.0402(13) 0.0069(10) -0.0189(11)
F3 0.0565(12) 0.0591(11) 0.0478(10) 0.0135(8) 0.0238(9) 0.0139(9)
F4 0.0882(16) 0.0297(8) 0.0945(16) 0.0128(9) 0.0461(13) 0.0058(9)
F5 0.0642(13) 0.0499(9) 0.0379(9) 0.0096(7) 0.0111(9) -0.0066(9)
F6 0.0591(12) 0.0631(11) 0.0624(12) -0.0036(9) 0.0037(10) -0.0359(10)
F7 0.112(2) 0.0428(11) 0.1112(19) -0.0320(12) -0.0587(17) 0.0086(12)
F8 0.0629(15) 0.157(2) 0.0349(10) -0.0321(13) -0.0044(10) -0.0102(15)
F9 0.0411(11) 0.0681(11) 0.0511(10) -0.0165(9) -0.0203(9) 0.0036(9)
F10A 0.041(4) 0.103(4) 0.057(3) -0.007(3) 0.001(2) 0.036(3)
F11A 0.038(3) 0.140(7) 0.105(4) -0.100(4) 0.012(3) -0.016(3)
F12A 0.116(8) 0.127(7) 0.073(4) 0.054(4) 0.064(5) 0.056(5)
O1 0.0268(9) 0.0281(8) 0.0325(9) 0.0028(7) 0.0035(7) 0.0009(7)
O2 0.0293(10) 0.0334(9) 0.0366(9) 0.0014(7) 0.0070(8) -0.0015(7)
O3 0.0292(10) 0.0484(10) 0.0293(9) -0.0090(8) -0.0019(8) -0.0009(8)
O4 0.0264(10) 0.0382(9) 0.0267(8) -0.0055(7) -0.0013(7) 0.0014(7)
N1 0.0263(11) 0.0308(10) 0.0265(10) 0.0008(8) -0.0011(8) 0.0010(8)
N2 0.0313(12) 0.0310(10) 0.0265(10) -0.0002(8) -0.0029(9) 0.0004(8)
C1 0.0308(14) 0.0355(12) 0.0272(12) 0.0004(10) -0.0016(11) 0.0038(10)
C2 0.0442(17) 0.0365(13) 0.0303(13) 0.0036(10) -0.0006(12) 0.0083(11)
C3 0.055(2) 0.0321(13) 0.0378(14) 0.0014(11) 0.0009(14) 0.0029(12)
C4 0.0502(18) 0.0308(12) 0.0319(13) -0.0034(10) -0.0044(12) -0.0008(11)
C5 0.0300(14) 0.0309(12) 0.0258(11) -0.0025(9) 0.0003(10) 0.0008(10)
C6 0.0384(15) 0.0364(13) 0.0282(13) -0.0029(10) -0.0013(11) -0.0035(11)
C7 0.0344(15) 0.0366(13) 0.0259(11) -0.0026(10) -0.0015(11) -0.0032(11)
C8 0.0406(17) 0.0369(13) 0.0316(13) -0.0031(11) -0.0058(12) -0.0056(11)
C9 0.0310(15) 0.0423(14) 0.0294(12) -0.0046(11) -0.0051(11) 0.0037(11)
C10 0.0325(15) 0.0415(14) 0.0309(13) -0.0055(11) -0.0022(11) 0.0055(11)
C11 0.065(2) 0.0425(16) 0.0459(17) 0.0069(13) 0.0092(17) 0.0042(15)
C12 0.057(2) 0.0399(15) 0.0527(18) -0.0021(14) 0.0074(16) -0.0029(14)
C13 0.0245(13) 0.0295(11) 0.0246(11) -0.0018(9) -0.0020(10) -0.0012(9)
C14 0.0324(14) 0.0281(11) 0.0318(12) -0.0018(9) 0.0026(11) 0.0002(10)
C15 0.0315(14) 0.0284(11) 0.0283(12) -0.0005(9) 0.0001(11) -0.0060(10)
C16 0.0318(15) 0.0309(12) 0.0375(13) -0.0015(10) 0.0030(12) -0.0006(10)
C17 0.0440(17) 0.0356(13) 0.0418(15) 0.0000(11) 0.0100(13) -0.0074(12)
C18 0.0243(13) 0.0237(10) 0.0328(12) -0.0018(9) 0.0009(10) 0.0001(9)
C19 0.0251(13) 0.0436(14) 0.0368(13) -0.0079(11) -0.0024(11) -0.0018(11)
C20 0.0320(15) 0.0300(12) 0.0311(12) -0.0028(10) -0.0064(11) 0.0005(10)
C21 0.0311(15) 0.0394(14) 0.0390(15) -0.0043(11) 0.0030(12) 0.0012(11)
C22 0.0397(17) 0.0485(16) 0.0435(16) -0.0126(13) -0.0134(13) 0.0054(13)
F10B 0.017(5) 0.24(2) 0.099(12) -0.103(13) 0.014(6) -0.025(9)
F11B 0.146(13) 0.019(4) 0.176(13) -0.026(5) 0.103(10) 0.007(5)
F12B 0.112(13) 0.039(5) 0.141(15) 0.040(5) 0.094(12) 0.029(5)

loop_
_atom_site_label
_atom_site_type_symbol
_atom_site_thermal_displace_type
_atom_site_fract_x
_atom_site_fract_y
_atom_site_fract_z
_atom_site_occupancy
_atom_site_U_iso_or_equiv
_atom_site_calc_flag
_atom_site_refinement_flags
Cu1 Cu Uani -0.02654(3) 0.17057(1) 0.60346(3) 1.000 0.0264(1) . .
S1 S Uani 0.25306(7) 0.14628(3) 0.84498(6) 1.000 0.0356(2) . .
S2 S Uani 0.39414(7) 0.17614(3) 1.06925(6) 1.000 0.0397(2) . .
S3 S Uani 0.41008(8) 0.04246(3) 1.14092(7) 1.000 0.0430(2) . .
S4 S Uani 0.27254(8) 0.01435(3) 0.91540(7) 1.000 0.0444(3) . .
F1 F Uani 0.33915(17) 0.03945(7) 0.4866(2) 1.000 0.0573(7) . .
F2 F Uani 0.37777(17) 0.12255(10) 0.5556(2) 1.000 0.0708(8) . .
F3 F Uani 0.29852(18) 0.11164(8) 0.37957(16) 1.000 0.0541(6) . .
F4 F Uani 0.0376(2) -0.04254(7) 0.7210(2) 1.000 0.0700(8) . .
F5 F Uani -0.04162(18) 0.01244(7) 0.85110(15) 1.000 0.0505(6) . .
F6 F Uani -0.14265(19) -0.00997(8) 0.68998(18) 1.000 0.0615(7) . .
F7 F Uani -0.3198(3) 0.06437(8) 0.3517(2) 1.000 0.0898(10) . .
F8 F Uani -0.2642(2) 0.13125(13) 0.23725(18) 1.000 0.0850(9) . .
F9 F Uani -0.43333(18) 0.13642(8) 0.32436(17) 1.000 0.0538(6) . .
F10A F Uani -0.4828(8) 0.2149(4) 0.7041(9) 0.64(3) 0.067(2) . .
F11A F Uani -0.3385(6) 0.2433(4) 0.8156(8) 0.64(3) 0.094(3) . .
F12A F Uani -0.3616(14) 0.1671(5) 0.8426(10) 0.64(3) 0.104(4) . .
O1 O Uani 0.12752(16) 0.14531(7) 0.53344(16) 1.000 0.0291(5) . .
O2 O Uani -0.04997(17) 0.09705(7) 0.67846(16) 1.000 0.0330(5) . .
O3 O Uani -0.14131(18) 0.14967(8) 0.44274(16) 1.000 0.0357(6) . .
O4 O Uani -0.17269(16) 0.19331(7) 0.69137(15) 1.000 0.0305(5) . .
N1 N Uani -0.00374(19) 0.25189(8) 0.56355(18) 1.000 0.0279(6) . .
N2 N Uani 0.1249(2) 0.24075(9) 0.72600(18) 1.000 0.0297(6) . .
C1 C Uani -0.0633(2) 0.28115(11) 0.4767(2) 1.000 0.0312(7) . .
C2 C Uani -0.0545(3) 0.33900(11) 0.4686(2) 1.000 0.0370(8) . .
C3 C Uani 0.0168(3) 0.36713(12) 0.5545(3) 1.000 0.0416(9) . .
C4 C Uani 0.0777(3) 0.33748(11) 0.6448(2) 1.000 0.0377(8) . .
C5 C Uani 0.0668(2) 0.27916(10) 0.6468(2) 1.000 0.0289(7) . .
C6 C Uani 0.1893(3) 0.25752(11) 0.8182(2) 1.000 0.0344(8) . .
C7 C Uani 0.2544(3) 0.21724(11) 0.8912(2) 1.000 0.0323(8) . .
C8 C Uani 0.3209(3) 0.22996(11) 0.9923(2) 1.000 0.0365(8) . .
C9 C Uani 0.3290(3) 0.12221(11) 0.9784(2) 1.000 0.0343(8) . .
C10 C Uani 0.3363(3) 0.06735(11) 1.0084(2) 1.000 0.0350(8) . .
C11 C Uani 0.3695(3) -0.02751(13) 1.1166(3) 1.000 0.0510(10) . .
C12 C Uani 0.3073(3) -0.04022(13) 1.0157(3) 1.000 0.0498(10) . .
C13 C Uani 0.1729(2) 0.09691(10) 0.5472(2) 1.000 0.0263(7) . .
C14 C Uani 0.1256(2) 0.05062(10) 0.6073(2) 1.000 0.0307(7) . .
C15 C Uani 0.0170(2) 0.05455(10) 0.6680(2) 1.000 0.0294(7) . .
C16 C Uani 0.2987(3) 0.09159(10) 0.4927(2) 1.000 0.0334(8) . .
C17 C Uani -0.0322(3) 0.00272(11) 0.7330(3) 1.000 0.0403(9) . .
C18 C Uani -0.2808(2) 0.18540(9) 0.6549(2) 1.000 0.0269(7) . .
C19 C Uani -0.3259(3) 0.16431(11) 0.5455(2) 1.000 0.0352(8) . .
C20 C Uani -0.2531(3) 0.14727(10) 0.4499(2) 1.000 0.0312(8) . .
C21 C Uani -0.3732(3) 0.20069(11) 0.7508(3) 1.000 0.0365(8) . .
C22 C Uani -0.3187(3) 0.12013(13) 0.3390(3) 1.000 0.0442(9) . .
F10B F Uani -0.4810(12) 0.1933(18) 0.726(2) 0.36(3) 0.118(8) . .
F11B F Uani -0.3587(18) 0.2512(4) 0.7920(19) 0.36(3) 0.112(6) . .
F12B F Uani -0.409(2) 0.1561(5) 0.812(2) 0.36(3) 0.096(7) . .
H1 H Uiso -0.11310 0.26150 0.41890 1.000 0.0370 calc R
H2 H Uiso -0.09650 0.35910 0.40550 1.000 0.0440 calc R
H3 H Uiso 0.02380 0.40710 0.55110 1.000 0.0500 calc R
H11 H Uiso 0.39140 -0.05590 1.17430 1.000 0.0610 calc R
H12 H Uiso 0.28260 -0.07790 0.99870 1.000 0.0600 calc R
H14 H Uiso 0.16820 0.01580 0.60680 1.000 0.0370 calc R
H19 H Uiso -0.41160 0.16120 0.53470 1.000 0.0420 calc R
H4 H Uiso 0.12620 0.35650 0.70470 1.000 0.0450 calc R
H6A H Uiso 0.19350 0.29650 0.83770 1.000 0.0410 calc R
H8 H Uiso 0.32710 0.26780 1.02050 1.000 0.0440 calc R

loop_
_atom_type_symbol
_atom_type_description
_atom_type_scat_dispersion_real
_atom_type_scat_dispersion_imag
_atom_type_scat_source
C C 0.0033 0.0016 'International Tables Vol C Tables 4.2.6.8 and 6.1.1.4'
H H 0.0000 0.0000 'International Tables Vol C Tables 4.2.6.8 and 6.1.1.4'
Cu Cu 0.3201 1.2651 'International Tables Vol C Tables 4.2.6.8 and 6.1.1.4'
F F 0.0171 0.0103 'International Tables Vol C Tables 4.2.6.8 and 6.1.1.4'
N N 0.0061 0.0033 'International Tables Vol C Tables 4.2.6.8 and 6.1.1.4'
O O 0.0106 0.0060 'International Tables Vol C Tables 4.2.6.8 and 6.1.1.4'
S S 0.1246 0.1234 'International Tables Vol C Tables 4.2.6.8 and 6.1.1.4'

loop_
_geom_angle_atom_site_label_1
_geom_angle_atom_site_label_2
_geom_angle_atom_site_label_3
_geom_angle
_geom_angle_site_symmetry_1
_geom_angle_site_symmetry_2
_geom_angle_site_symmetry_3
_geom_angle_publ_flag
O1 Cu1 O2 91.06(7) . . . yes
O1 Cu1 O3 95.72(7) . . . yes
O1 Cu1 O4 173.58(7) . . . yes
O1 Cu1 N1 95.33(8) . . . yes
O1 Cu1 N2 81.68(7) . . . yes
O2 Cu1 O3 93.36(7) . . . yes
O2 Cu1 O4 85.31(7) . . . yes
O2 Cu1 N1 167.61(8) . . . yes
O2 Cu1 N2 115.38(7) . . . yes
O3 Cu1 O4 89.79(7) . . . yes
O3 Cu1 N1 96.55(8) . . . yes
O3 Cu1 N2 151.12(7) . . . yes
O4 Cu1 N1 87.29(8) . . . yes
O4 Cu1 N2 95.08(7) . . . yes
N1 Cu1 N2 55.43(7) . . . yes
C7 S1 C9 93.97(12) . . . yes
C8 S2 C9 94.66(13) . . . yes
C10 S3 C11 94.71(14) . . . yes
C10 S4 C12 94.92(14) . . . yes
F12B F10B C21 56.8(12) . . . yes
F10B F12B C21 50.9(12) . . . yes
Cu1 O1 C13 124.88(15) . . . yes
Cu1 O2 C15 126.47(16) . . . yes
Cu1 O3 C20 120.68(15) . . . yes
Cu1 O4 C18 125.40(15) . . . yes
C1 N1 C5 119.9(2) . . . yes
Cu1 N1 C1 126.59(17) . . . yes
Cu1 N1 C5 112.80(15) . . . yes
Cu1 N2 C5 79.90(13) . . . yes
Cu1 N2 C6 155.22(18) . . . yes
C5 N2 C6 121.5(2) . . . yes
N1 C1 C2 121.9(2) . . . yes
C1 C2 C3 118.4(2) . . . no
C2 C3 C4 120.2(3) . . . no
C3 C4 C5 118.7(2) . . . no
N2 C5 C4 128.2(2) . . . yes
N1 C5 C4 121.0(2) . . . yes
N1 C5 N2 110.8(2) . . . yes
N2 C6 C7 119.7(2) . . . yes
C6 C7 C8 124.5(2) . . . no
S1 C7 C6 118.53(19) . . . yes
S1 C7 C8 116.9(2) . . . yes
S2 C8 C7 118.5(2) . . . yes
S1 C9 C10 122.8(2) . . . yes
S2 C9 C10 122.8(2) . . . yes
S1 C9 S2 114.40(15) . . . yes
S4 C10 C9 122.0(2) . . . yes
S3 C10 S4 114.38(15) . . . yes
S3 C10 C9 123.6(2) . . . yes
S3 C11 C12 118.2(2) . . . yes
S4 C12 C11 117.6(2) . . . yes
O1 C13 C16 112.9(2) . . . yes
C14 C13 C16 118.4(2) . . . no
O1 C13 C14 128.6(2) . . . yes
C13 C14 C15 121.0(2) . . . no
O2 C15 C17 112.7(2) . . . yes
O2 C15 C14 127.8(2) . . . yes
C14 C15 C17 119.5(2) . . . no
F1 C16 F3 106.3(2) . . . yes
F1 C16 C13 114.1(2) . . . yes
F2 C16 C13 109.9(2) . . . yes
F3 C16 C13 111.0(2) . . . yes
F2 C16 F3 106.0(2) . . . yes
F1 C16 F2 109.2(3) . . . yes
F4 C17 C15 112.9(3) . . . yes
F5 C17 F6 107.1(3) . . . yes
F5 C17 C15 110.9(2) . . . yes
F6 C17 C15 110.4(2) . . . yes
F4 C17 F5 107.4(2) . . . yes
F4 C17 F6 108.0(2) . . . yes
C19 C18 C21 117.1(2) . . . no
O4 C18 C19 130.2(2) . . . yes
O4 C18 C21 112.7(2) . . . yes
C18 C19 C20 124.0(3) . . . no
O3 C20 C22 114.5(2) . . . yes
C19 C20 C22 116.7(3) . . . no
O3 C20 C19 128.8(2) . . . yes
F10A C21 C18 113.9(5) . . . yes
F10A C21 F11A 105.4(6) . . . yes
F10A C21 F12A 121.6(8) . . . yes
F12A C21 C18 109.9(7) . . . yes
F10B C21 C18 118.2(12) . . . yes
F11B C21 C18 112.6(9) . . . yes
F12B C21 C18 112.0(9) . . . yes
F10B C21 F11B 109(2) . . . yes
F10B C21 F12B 72(2) . . . yes
F11B C21 F12B 127.0(12) . . . yes
F11A C21 C18 112.0(4) . . . yes
F11A C21 F12A 91.7(7) . . . yes
F7 C22 F9 106.9(3) . . . yes
F7 C22 C20 109.7(3) . . . yes
F8 C22 C20 112.1(3) . . . yes
F9 C22 C20 113.5(3) . . . yes
F8 C22 F9 107.1(3) . . . yes
F7 C22 F8 107.2(3) . . . yes
N1 C1 H1 119.00 . . . no
C2 C1 H1 119.00 . . . no
C1 C2 H2 121.00 . . . no
C3 C2 H2 121.00 . . . no
C2 C3 H3 120.00 . . . no
C4 C3 H3 120.00 . . . no
C3 C4 H4 121.00 . . . no
C5 C4 H4 121.00 . . . no
N2 C6 H6A 120.00 . . . no
C7 C6 H6A 120.00 . . . no
S2 C8 H8 121.00 . . . no
C7 C8 H8 121.00 . . . no
S3 C11 H11 121.00 . . . no
C12 C11 H11 121.00 . . . no
S4 C12 H12 121.00 . . . no
C11 C12 H12 121.00 . . . no
C13 C14 H14 119.00 . . . no
C15 C14 H14 120.00 . . . no
C18 C19 H19 118.00 . . . no
C20 C19 H19 118.00 . . . no

loop_
_geom_bond_atom_site_label_1
_geom_bond_atom_site_label_2
_geom_bond_distance
_geom_bond_site_symmetry_1
_geom_bond_site_symmetry_2
_geom_bond_publ_flag
Cu1 O1 1.9737(18) . . yes
Cu1 O2 1.9474(17) . . yes
Cu1 O3 2.1999(19) . . yes
Cu1 O4 1.9735(18) . . yes
Cu1 N1 1.9938(19) . . yes
Cu1 N2 2.690(2) . . yes
S1 C7 1.757(3) . . yes
S1 C9 1.763(3) . . yes
S2 C8 1.719(3) . . yes
S2 C9 1.762(3) . . yes
S3 C10 1.750(3) . . yes
S3 C11 1.736(3) . . yes
S4 C10 1.754(3) . . yes
S4 C12 1.735(3) . . yes
F1 C16 1.316(3) . . yes
F2 C16 1.320(3) . . yes
F3 C16 1.331(3) . . yes
F4 C17 1.328(3) . . yes
F5 C17 1.325(4) . . yes
F6 C17 1.327(4) . . yes
F7 C22 1.329(4) . . yes
F8 C22 1.310(4) . . yes
F9 C22 1.325(4) . . yes
F10A C21 1.341(10) . . yes
F10B C21 1.223(15) . . yes
F10B F12B 1.50(4) . . yes
F11A C21 1.288(10) . . yes
F11B C21 1.288(12) . . yes
F12A C21 1.289(12) . . yes
F12B C21 1.318(16) . . yes
O1 C13 1.259(3) . . yes
O2 C15 1.255(3) . . yes
O3 C20 1.236(4) . . yes
O4 C18 1.259(3) . . yes
N1 C1 1.337(3) . . yes
N1 C5 1.349(3) . . yes
N2 C6 1.284(3) . . yes
N2 C5 1.402(3) . . yes
C1 C2 1.377(4) . . no
C2 C3 1.383(4) . . no
C3 C4 1.375(4) . . no
C4 C5 1.388(4) . . no
C6 C7 1.427(4) . . no
C7 C8 1.348(4) . . no
C9 C10 1.343(4) . . no
C11 C12 1.322(5) . . no
C13 C14 1.389(3) . . no
C13 C16 1.529(4) . . no
C14 C15 1.388(3) . . no
C15 C17 1.527(4) . . no
C18 C21 1.528(4) . . no
C18 C19 1.382(3) . . no
C19 C20 1.398(4) . . no
C20 C22 1.540(4) . . no
C1 H1 0.9500 . . no
C2 H2 0.9500 . . no
C3 H3 0.9500 . . no
C4 H4 0.9500 . . no
C6 H6A 0.9500 . . no
C8 H8 0.9500 . . no
C11 H11 0.9500 . . no
C12 H12 0.9500 . . no
C14 H14 0.9500 . . no
C19 H19 0.9500 . . no

loop_
_geom_contact_atom_site_label_1
_geom_contact_atom_site_label_2
_geom_contact_distance
_geom_contact_site_symmetry_1
_geom_contact_site_symmetry_2
_geom_contact_publ_flag
Cu1 S1 4.0504(8) . . no
Cu1 N2 2.690(2) . . no
Cu1 C2 4.038(2) . 4_555 no
Cu1 H2 3.5000 . 4_555 no
S1 Cu1 4.0504(8) . . no
S1 S2 2.9629(10) . . no
S1 S4 3.2266(10) . . no
S1 N2 2.935(2) . . no
S1 C13 3.563(2) . . no
S1 F10B 3.42(2) . 1_655 no
S1 C2 3.698(3) . 4_555 no
S1 C3 3.533(3) . 4_555 no
S2 S1 2.9629(10) . . no
S2 S3 3.2680(10) . . no
S2 F10A 3.254(10) . 4_655 no
S2 C4 3.617(3) . 4_555 no
S3 S2 3.2680(10) . . no
S3 F3 3.353(2) . 1_556 no
S3 F9 3.436(2) . 1_656 no
S3 C12 3.596(3) . 3_657 no
S4 S1 3.2266(10) . . no
F1 F6 2.950(3) . 3_556 no
F1 F7 3.046(3) . 3_556 no
F2 F10A 3.110(10) . 1_655 no
F2 F10B 2.93(3) . 1_655 no
F2 O1 2.811(3) . . no
F3 S3 3.353(2) . 1_554 no
F3 F9 3.086(3) . 1_655 no
F3 O1 2.685(3) . . no
F3 F6 3.043(3) . 3_556 no
F4 C3 3.332(4) . 2_546 no
F5 O2 2.760(2) . . no
F5 C12 3.370(4) . 3_557 no
F6 F1 2.950(3) . 3_556 no
F6 C13 3.332(3) . 3_556 no
F6 F3 3.043(3) . 3_556 no
F6 O2 2.738(3) . . no
F6 C16 3.246(3) . 3_556 no
F7 F1 3.046(3) . 3_556 no
F7 O3 2.973(3) . . no
F8 F11B 3.039(12) . 4_554 no
F8 O3 2.637(3) . . no
F9 F3 3.086(3) . 1_455 no
F9 S3 3.436(2) . 1_454 no
F9 F11B 2.812(11) . 4_554 no
F9 F11A 3.038(9) . 4_554 no
F10A S2 3.254(9) . 4_454 no
F10A F2 3.110(10) . 1_455 no
F10B S1 3.42(2) . 1_455 no
F10B F2 2.93(3) . 1_455 no
F11A F9 3.038(9) . 4_555 no
F11A C19 3.343(9) . 4_555 no
F11A O4 2.594(8) . . no
F11A C22 3.254(10) . 4_555 no
F11A C20 3.116(9) . 4_555 no
F11B C20 3.169(15) . 4_555 no
F11B F9 2.812(11) . 4_555 no
F11B F8 3.039(12) . 4_555 no
F11B C22 3.122(11) . 4_555 no
F11B O4 2.724(18) . . no
F12A C11 3.340(12) . 3_557 no
F12A O4 2.767(14) . . no
F12B O4 3.08(2) . . no
F12B C11 3.174(13) . 3_557 no
F1 H14 2.3900 . . no
F2 H19 2.5100 . 1_655 no
F2 H8 2.6800 . 4_554 no
F3 H6A 2.5000 . 4_554 no
F3 H4 2.7700 . 4_554 no
F4 H14 2.3800 . . no
F5 H3 2.7200 . 2_546 no
F7 H14 2.5600 . 3_556 no
F9 H19 2.3900 . . no
F10A H19 2.4000 . . no
F10B H19 2.3800 . . no
F11A H1 2.7000 . 4_555 no
F12A H11 2.6600 . 3_557 no
F12A H12 2.8600 . 3_557 no
F12B H11 2.3900 . 3_557 no
O1 O2 2.798(3) . . no
O1 N1 2.933(3) . . no
O1 N2 3.098(3) . . no
O1 O3 3.099(3) . . no
O1 F2 2.811(3) . . no
O1 F3 2.685(3) . . no
O1 C15 2.896(3) . . no
O1 C6 3.383(3) . 4_554 no
O2 F6 2.738(3) . . no
O2 O4 2.657(2) . . no
O2 O1 2.798(3) . . no
O2 O3 3.022(3) . . no
O2 C13 2.879(3) . . no
O2 F5 2.760(2) . . no
O2 C18 3.297(3) . . no
O3 F7 2.973(3) . . no
O3 F8 2.637(3) . . no
O3 C18 2.950(3) . . no
O3 O2 3.022(3) . . no
O3 N1 3.133(3) . . no
O3 O1 3.099(3) . . no
O3 C1 3.251(3) . . no
O3 O4 2.950(2) . . no
O4 F11A 2.594(8) . . no
O4 O2 2.657(2) . . no
O4 O3 2.950(2) . . no
O4 F12A 2.767(14) . . no
O4 N1 2.738(3) . . no
O4 C5 3.376(3) . . no
O4 F12B 3.08(2) . . no
O4 C20 2.981(3) . . no
O4 F11B 2.724(18) . . no
O4 C1 3.391(3) . . no
O4 C1 3.383(3) . 4_555 no
O4 C2 3.368(3) . 4_555 no
O1 H6A 2.6700 . 4_554 no
O2 H2 2.7600 . 4_555 no
O3 H1 2.6800 . . no
O4 H2 2.7700 . 4_555 no
O4 H1 2.7800 . 4_555 no
N1 O3 3.133(3) . . no
N1 O4 2.738(3) . . no
N1 N2 2.264(3) . . no
N1 O1 2.933(3) . . no
N2 S1 2.935(2) . . no
N2 N1 2.264(3) . . no
N2 O1 3.098(3) . . no
C1 O4 3.383(3) . 4_554 no
C1 C6 3.444(4) . 4_554 no
C2 S1 3.698(3) . 4_554 no
C2 O4 3.368(3) . 4_554 no
C2 Cu1 4.038(2) . 4_554 no
C3 C9 3.567(5) . 4_554 no
C3 S1 3.533(3) . 4_554 no
C3 F4 3.332(4) . 2_556 no
C4 C9 3.490(4) . 4_554 no
C4 C8 3.573(4) . 4_554 no
C4 S2 3.617(3) . 4_554 no
C5 C7 3.531(3) . 4_554 no
C5 C8 3.318(4) . 4_554 no
C6 O1 3.383(3) . 4_555 no
C6 C1 3.444(4) . 4_555 no
C7 C5 3.531(3) . 4_555 no
C8 C4 3.573(4) . 4_555 no
C8 C5 3.318(4) . 4_555 no
C9 C4 3.490(4) . 4_555 no
C9 C3 3.567(5) . 4_555 no
C11 F12A 3.340(12) . 3_557 no
C11 F12B 3.174(13) . 3_557 no
C12 S3 3.596(3) . 3_657 no
C12 F5 3.370(4) . 3_557 no
C13 F6 3.332(3) . 3_556 no
C13 S1 3.563(2) . . no
C16 F6 3.246(3) . 3_556 no
C19 F11A 3.343(9) . 4_554 no
C20 F11B 3.169(15) . 4_554 no
C20 F11A 3.116(9) . 4_554 no
C22 F11B 3.122(11) . 4_554 no
C22 F11A 3.254(10) . 4_554 no
C4 H6A 2.6300 . . no
C6 H4 2.7400 . . no
H1 O4 2.7800 . 4_554 no
H1 O3 2.6800 . . no
H1 F11A 2.7000 . 4_554 no
H2 O4 2.7700 . 4_554 no
H2 Cu1 3.5000 . 4_554 no
H2 O2 2.7600 . 4_554 no
H3 F5 2.7200 . 2_556 no
H4 H6A 2.1600 . . no
H4 F3 2.7700 . 4_555 no
H4 C6 2.7400 . . no
H6A C4 2.6300 . . no
H6A H4 2.1600 . . no
H6A O1 2.6700 . 4_555 no
H6A H8 2.5500 . . no
H6A F3 2.5000 . 4_555 no
H8 H6A 2.5500 . . no
H8 F2 2.6800 . 4_555 no
H11 F12A 2.6600 . 3_557 no
H11 F12B 2.3900 . 3_557 no
H12 F12A 2.8600 . 3_557 no
H14 F7 2.5600 . 3_556 no
H14 F1 2.3900 . . no
H14 F4 2.3800 . . no
H19 F9 2.3900 . . no
H19 F10A 2.4000 . . no
H19 F10B 2.3800 . . no
H19 F2 2.5100 . 1_455 no

loop_
_geom_hbond_atom_site_label_D
_geom_hbond_atom_site_label_H
_geom_hbond_atom_site_label_A
_geom_hbond_distance_DH
_geom_hbond_distance_HA
_geom_hbond_distance_DA
_geom_hbond_angle_DHA
_geom_hbond_site_symmetry_A
_geom_hbond_publ_flag
C6 H6A F3 0.95 2.50 3.387(3) 155 4_555 yes
C14 H14 F1 0.95 2.39 2.743(3) 101 . no
C14 H14 F4 0.95 2.38 2.727(3) 101 . no
C19 H19 F2 0.95 2.51 3.413(4) 159 1_455 yes
C19 H19 F9 0.95 2.39 2.754(3) 102 . no
C19 H19 F10A 0.95 2.40 2.760(10) 102 . no

loop_
_geom_torsion_atom_site_label_1
_geom_torsion_atom_site_label_2
_geom_torsion_atom_site_label_3
_geom_torsion_atom_site_label_4
_geom_torsion
_geom_torsion_site_symmetry_1
_geom_torsion_site_symmetry_2
_geom_torsion_site_symmetry_3
_geom_torsion_site_symmetry_4
_geom_torsion_publ_flag
O2 Cu1 O1 C13 -0.15(19) . . . . no
O3 Cu1 O1 C13 -93.64(19) . . . . no
N1 Cu1 O1 C13 169.22(19) . . . . no
N2 Cu1 O1 C13 115.35(19) . . . . no
O1 Cu1 O2 C15 -3.2(2) . . . . no
O3 Cu1 O2 C15 92.7(2) . . . . no
O4 Cu1 O2 C15 -177.8(2) . . . . no
N2 Cu1 O2 C15 -84.4(2) . . . . no
O1 Cu1 O3 C20 165.08(19) . . . . no
O2 Cu1 O3 C20 73.68(19) . . . . no
O4 Cu1 O3 C20 -11.62(19) . . . . no
N1 Cu1 O3 C20 -98.86(19) . . . . no
N2 Cu1 O3 C20 -111.8(2) . . . . no
O2 Cu1 O4 C18 -83.93(18) . . . . no
O3 Cu1 O4 C18 9.46(18) . . . . no
N1 Cu1 O4 C18 106.02(18) . . . . no
N2 Cu1 O4 C18 160.95(18) . . . . no
O1 Cu1 N1 C1 107.0(2) . . . . no
O1 Cu1 N1 C5 -83.04(17) . . . . no
O3 Cu1 N1 C1 10.6(2) . . . . no
O3 Cu1 N1 C5 -179.44(16) . . . . no
O4 Cu1 N1 C1 -78.9(2) . . . . no
O4 Cu1 N1 C5 91.09(16) . . . . no
N2 Cu1 N1 C1 -176.9(2) . . . . no
N2 Cu1 N1 C5 -6.97(14) . . . . no
O1 Cu1 N2 C5 108.68(13) . . . . no
O1 Cu1 N2 C6 -99.8(5) . . . . no
O2 Cu1 N2 C5 -164.11(12) . . . . no
O2 Cu1 N2 C6 -12.6(5) . . . . no
O3 Cu1 N2 C5 21.9(2) . . . . no
O3 Cu1 N2 C6 173.4(4) . . . . no
O4 Cu1 N2 C5 -76.90(13) . . . . no
O4 Cu1 N2 C6 74.6(5) . . . . no
N1 Cu1 N2 C5 6.28(13) . . . . no
N1 Cu1 N2 C6 157.8(5) . . . . no
C9 S1 C7 C6 -173.3(3) . . . . no
C9 S1 C7 C8 8.8(3) . . . . no
C7 S1 C9 S2 -12.6(2) . . . . no
C7 S1 C9 C10 167.3(3) . . . . no
C9 S2 C8 C7 -6.1(3) . . . . no
C8 S2 C9 S1 11.86(19) . . . . no
C8 S2 C9 C10 -168.0(3) . . . . no
C11 S3 C10 S4 -4.6(2) . . . . no
C11 S3 C10 C9 176.0(3) . . . . no
C10 S3 C11 C12 2.5(3) . . . . no
C12 S4 C10 S3 4.8(2) . . . . no
C12 S4 C10 C9 -175.7(3) . . . . no
C10 S4 C12 C11 -3.2(3) . . . . no
Cu1 O1 C13 C14 3.2(3) . . . . no
Cu1 O1 C13 C16 -174.39(14) . . . . no
Cu1 O2 C15 C14 3.9(3) . . . . no
Cu1 O2 C15 C17 -176.59(17) . . . . no
Cu1 O3 C20 C19 10.5(4) . . . . no
Cu1 O3 C20 C22 -167.57(17) . . . . no
Cu1 O4 C18 C19 -5.9(3) . . . . no
Cu1 O4 C18 C21 172.37(15) . . . . no
Cu1 N1 C1 C2 169.75(19) . . . . no
C5 N1 C1 C2 0.4(4) . . . . no
Cu1 N1 C5 N2 11.8(2) . . . . no
Cu1 N1 C5 C4 -170.0(2) . . . . no
C1 N1 C5 N2 -177.5(2) . . . . no
C1 N1 C5 C4 0.7(3) . . . . no
Cu1 N2 C5 N1 -8.18(16) . . . . no
Cu1 N2 C5 C4 173.8(3) . . . . no
C6 N2 C5 N1 -174.6(2) . . . . no
C6 N2 C5 C4 7.4(4) . . . . no
Cu1 N2 C6 C7 38.2(6) . . . . no
C5 N2 C6 C7 -175.3(2) . . . . no
N1 C1 C2 C3 -1.0(4) . . . . no
C1 C2 C3 C4 0.5(5) . . . . no
C2 C3 C4 C5 0.6(5) . . . . no
C3 C4 C5 N1 -1.2(4) . . . . no
C3 C4 C5 N2 176.6(3) . . . . no
N2 C6 C7 S1 4.8(4) . . . . no
N2 C6 C7 C8 -177.4(3) . . . . no
S1 C7 C8 S2 -1.9(3) . . . . no
C6 C7 C8 S2 -179.8(2) . . . . no
S1 C9 C10 S3 -179.46(17) . . . . no
S1 C9 C10 S4 1.1(4) . . . . no
S2 C9 C10 S3 0.4(4) . . . . no
S2 C9 C10 S4 -179.09(17) . . . . no
S3 C11 C12 S4 0.5(4) . . . . no
O1 C13 C14 C15 -3.3(4) . . . . no
C16 C13 C14 C15 174.1(2) . . . . no
O1 C13 C16 F1 -168.7(2) . . . . no
O1 C13 C16 F2 68.2(3) . . . . no
O1 C13 C16 F3 -48.7(3) . . . . no
C14 C13 C16 F1 13.4(3) . . . . no
C14 C13 C16 F2 -109.7(2) . . . . no
C14 C13 C16 F3 133.4(2) . . . . no
C13 C14 C15 O2 -0.6(4) . . . . no
C13 C14 C15 C17 180.0(2) . . . . no
O2 C15 C17 F4 179.3(2) . . . . no
O2 C15 C17 F5 -60.2(3) . . . . no
O2 C15 C17 F6 58.3(3) . . . . no
C14 C15 C17 F4 -1.2(4) . . . . no
C14 C15 C17 F5 119.3(3) . . . . no
C14 C15 C17 F6 -122.2(3) . . . . no
O4 C18 C19 C20 -0.4(4) . . . . no
C21 C18 C19 C20 -178.6(2) . . . . no
O4 C18 C21 F10A 154.4(5) . . . . no
O4 C18 C21 F11A 35.0(5) . . . . no
O4 C18 C21 F12A -65.4(7) . . . . no
C19 C18 C21 F10A -27.1(5) . . . . no
C19 C18 C21 F11A -146.5(5) . . . . no
C19 C18 C21 F12A 113.1(7) . . . . no
C18 C19 C20 O3 -3.1(4) . . . . no
C18 C19 C20 C22 175.0(2) . . . . no
O3 C20 C22 F7 84.9(3) . . . . no
O3 C20 C22 F8 -34.0(3) . . . . no
O3 C20 C22 F9 -155.5(2) . . . . no
C19 C20 C22 F7 -93.4(3) . . . . no
C19 C20 C22 F8 147.7(3) . . . . no
C19 C20 C22 F9 26.2(3) . . . . no
